data_7060514
loop_
_publ_author_name
'Moshkina, Tatyana N.'
'Nosova, Emiliya V.'
'Lipunova, Galina N.'
'Zhilina, Ekaterina F.'
'Slepukhin, Pavel A.'
'Nikonov, Igor L.'
'Charushin, Valery N.'

_publ_section_title
;
 The Rh(iii)-catalysed C--H/N--H annulation of 2-thienyl- and
 2-phenyl-quinazolin-4(3H)-ones with diphenylacetylene
;
_journal_issue 19
_journal_name_full 'New Journal of Chemistry'
_journal_page_first 8456
_journal_page_last 8466
_journal_paper_doi 10.1039/D1NJ00935D
_journal_volume 45
_journal_year 2021
_chemical_formula_sum 'C26 H15 Br N2 O S'
_chemical_formula_weight 483.37
_space_group_IT_number 2
_space_group_name_Hall '-P 1'
_space_group_name_H-M_alt 'P -1'
_symmetry_cell_setting triclinic
_symmetry_space_group_name_H-M 'P -1'
_atom_sites_solution_hydrogens geom
_atom_sites_solution_primary direct
_atom_sites_solution_secondary difmap
_audit_creation_method SHELXL-97
_audit_update_record
;
2021-03-23 deposited with the CCDC.	2021-04-05 downloaded from the CCDC.
;
_cell_angle_alpha 105.626(8)
_cell_angle_beta 107.407(8)
_cell_angle_gamma 103.726(8)
_cell_formula_units_Z 4
_cell_length_a 12.3877(11)
_cell_length_b 13.2907(12)
_cell_length_c 14.7438(13)
_cell_measurement_reflns_used 2409
_cell_measurement_temperature 295(2)
_cell_measurement_theta_max 24.4640
_cell_measurement_theta_min 3.6580
_cell_volume 2093.0(4)
_computing_cell_refinement 'CrysAlisPro 1.171.39.38a (Rigaku OD, 2017)'
_computing_data_collection 'CrysAlisPro 1.171.39.38a (Rigaku OD, 2017)'
_computing_data_reduction 'CrysAlisPro 1.171.39.38a (Rigaku OD, 2017)'
_computing_structure_refinement 'SHELXL-97 (Sheldrick, 1997)'
_computing_structure_solution 'SHELXS-97 (Sheldrick, 1990)'
_diffrn_ambient_temperature 295(2)
_diffrn_detector 'CCD plate'
_diffrn_detector_area_resol_mean 16.5253
_diffrn_detector_type Sapphire3
_diffrn_measured_fraction_theta_full 0.994
_diffrn_measured_fraction_theta_max 0.986
_diffrn_measurement_device_type 'Xcalibur 3'
_diffrn_measurement_method omega
_diffrn_radiation_monochromator graphite
_diffrn_radiation_source 'fine-focus sealed tube'
_diffrn_radiation_type MoK\a
_diffrn_radiation_wavelength 0.71073
_diffrn_reflns_av_R_equivalents 0.0747
_diffrn_reflns_av_sigmaI/netI 0.1419
_diffrn_reflns_limit_h_max 16
_diffrn_reflns_limit_h_min -16
_diffrn_reflns_limit_k_max 17
_diffrn_reflns_limit_k_min -17
_diffrn_reflns_limit_l_max 19
_diffrn_reflns_limit_l_min -17
_diffrn_reflns_number 21802
_diffrn_reflns_theta_full 26.00
_diffrn_reflns_theta_max 28.28
_diffrn_reflns_theta_min 3.64
_exptl_absorpt_coefficient_mu 2.085
_exptl_absorpt_correction_T_max 1.00000
_exptl_absorpt_correction_T_min 0.55454
_exptl_absorpt_correction_type multi-scan
_exptl_absorpt_process_details
;
CrysAlisPro 1.171.39.38a (Rigaku Oxford Diffraction, 2017)
Empirical absorption correction using spherical harmonics,
 implemented in SCALE3 ABSPACK scaling algorithm.
;
_exptl_crystal_colour yellow
_exptl_crystal_density_diffrn 1.534
_exptl_crystal_density_method 'not measured'
_exptl_crystal_description prism
_exptl_crystal_F_000 976
_exptl_crystal_size_max 0.45
_exptl_crystal_size_mid 0.35
_exptl_crystal_size_min 0.25
_refine_diff_density_max 0.644
_refine_diff_density_min -0.648
_refine_diff_density_rms 0.082
_refine_ls_extinction_coef 0.0007(3)
_refine_ls_extinction_expression Fc^*^=kFc[1+0.001xFc^2^\l^3^/sin(2\q)]^-1/4^
_refine_ls_extinction_method SHELXL
_refine_ls_goodness_of_fit_ref 0.982
_refine_ls_hydrogen_treatment mixed
_refine_ls_matrix_type full
_refine_ls_number_parameters 560
_refine_ls_number_reflns 10261
_refine_ls_number_restraints 0
_refine_ls_restrained_S_all 0.982
_refine_ls_R_factor_all 0.1786
_refine_ls_R_factor_gt 0.0624
_refine_ls_shift/su_max 0.000
_refine_ls_shift/su_mean 0.000
_refine_ls_structure_factor_coef Fsqd
_refine_ls_weighting_details 'calc w=1/[\s^2^(Fo^2^)+(0.0446P)^2^+0.0000P] where P=(Fo^2^+2Fc^2^)/3'
_refine_ls_weighting_scheme calc
_refine_ls_wR_factor_gt 0.1255
_refine_ls_wR_factor_ref 0.1862
_reflns_number_gt 4046
_reflns_number_total 10261
_reflns_threshold_expression >2sigma(I)
_cod_data_source_file d1nj00935d2.cif
_cod_data_source_block exp_744
_cod_depositor_comments 'Adding full bibliography for 7060512--7060514.cif.'
_cod_original_cell_volume 2092.9(3)
_cod_original_sg_symbol_H-M P-1
_cod_database_code 7060514

loop_
_symmetry_equiv_pos_as_xyz
'x, y, z'
'-x, -y, -z'

loop_
_atom_site_label
_atom_site_type_symbol
_atom_site_fract_x
_atom_site_fract_y
_atom_site_fract_z
_atom_site_U_iso_or_equiv
_atom_site_adp_type
_atom_site_occupancy
_atom_site_symmetry_multiplicity
_atom_site_calc_flag
_atom_site_refinement_flags
_atom_site_disorder_assembly
_atom_site_disorder_group
Br1 Br -0.02253(6) 0.51993(5) 0.14654(5) 0.0688(2) Uani 1 1 d . . .
Br1A Br 0.23403(7) 0.76215(6) 0.71546(6) 0.0804(3) Uani 1 1 d . . .
S1 S 0.18164(13) 0.44468(11) 0.10413(11) 0.0516(4) Uani 1 1 d . . .
S1A S 0.43292(13) 0.67952(12) 0.66855(11) 0.0556(4) Uani 1 1 d . . .
O1 O 0.3368(4) 0.0273(3) 0.0328(3) 0.0659(11) Uani 1 1 d . . .
C2 C 0.0612(5) 0.4192(5) 0.1402(4) 0.0503(14) Uani 1 1 d . . .
N2 N 0.2874(3) 0.1808(3) 0.0982(3) 0.0373(9) Uani 1 1 d . . .
N1 N 0.3703(4) 0.3485(3) 0.0713(3) 0.0486(11) Uani 1 1 d . . .
O1A O 0.6291(3) 0.2894(4) 0.6803(4) 0.0798(13) Uani 1 1 d . . .
N1A N 0.6099(4) 0.5690(4) 0.6247(3) 0.0485(11) Uani 1 1 d . . .
C15 C 0.2007(4) 0.3236(4) 0.1161(3) 0.0407(12) Uani 1 1 d . . .
N2A N 0.5198(4) 0.4035(4) 0.6531(3) 0.0458(11) Uani 1 1 d . . .
C16 C 0.0545(5) 0.1187(4) 0.2129(4) 0.0452(13) Uani 1 1 d . . .
C14 C 0.2913(4) 0.2858(4) 0.0942(3) 0.0397(11) Uani 1 1 d . . .
C6 C 0.2074(4) 0.1239(4) 0.1366(4) 0.0433(12) Uani 1 1 d . . .
C15A C 0.4409(4) 0.5530(4) 0.6714(4) 0.0437(12) Uani 1 1 d . . .
C13 C 0.4538(4) 0.3069(5) 0.0469(4) 0.0451(13) Uani 1 1 d . . .
C22 C 0.2165(5) 0.0194(4) 0.1522(4) 0.0422(12) Uani 1 1 d . . .
C4 C 0.1194(4) 0.2695(4) 0.1482(4) 0.0431(12) Uani 1 1 d . . .
C2A C 0.3082(5) 0.6549(5) 0.7020(4) 0.0622(16) Uani 1 1 d . . .
C27 C 0.1180(4) -0.0781(4) 0.0960(4) 0.0430(12) Uani 1 1 d . . .
H27 H 0.0498 -0.0773 0.0480 0.052 Uiso 1 1 calc R . .
C26 C 0.1197(5) -0.1766(4) 0.1103(4) 0.0507(14) Uani 1 1 d . . .
H26 H 0.0539 -0.2420 0.0713 0.061 Uiso 1 1 calc R . .
C3 C 0.0376(5) 0.3264(4) 0.1630(3) 0.0469(13) Uani 1 1 d . . .
H3 H -0.0234 0.3028 0.1852 0.056 Uiso 1 1 calc R . .
C24 C 0.3158(5) -0.0816(5) 0.2398(4) 0.0530(14) Uani 1 1 d . . .
H24 H 0.3819 -0.0825 0.2899 0.064 Uiso 1 1 calc R . .
C23 C 0.3166(5) 0.0160(5) 0.2242(4) 0.0530(14) Uani 1 1 d . . .
H23 H 0.3845 0.0800 0.2619 0.064 Uiso 1 1 calc R . .
C6A C 0.4217(4) 0.3381(5) 0.6679(4) 0.0452(13) Uani 1 1 d . . .
C5 C 0.1273(4) 0.1672(4) 0.1629(4) 0.0440(12) Uani 1 1 d . . .
C14A C 0.5294(5) 0.5085(4) 0.6471(4) 0.0460(13) Uani 1 1 d . . .
C20A C 0.0176(6) 0.2128(5) 0.6171(5) 0.0679(17) Uani 1 1 d . . .
H20A H -0.0531 0.1791 0.5585 0.081 Uiso 1 1 calc R . .
C16A C 0.2291(5) 0.3173(4) 0.6966(4) 0.0485(13) Uani 1 1 d . . .
C8 C 0.4515(5) 0.1990(5) 0.0375(4) 0.0510(14) Uani 1 1 d . . .
C17 C 0.1081(5) 0.1150(4) 0.3079(4) 0.0520(14) Uani 1 1 d . . .
H17 H 0.1916 0.1443 0.3408 0.062 Uiso 1 1 calc R . .
C21A C 0.1233(5) 0.2664(5) 0.6116(4) 0.0593(15) Uani 1 1 d . . .
H21A H 0.1233 0.2683 0.5490 0.071 Uiso 1 1 calc R . .
C5A C 0.3415(5) 0.3848(4) 0.6902(3) 0.0464(13) Uani 1 1 d . . .
C13A C 0.6927(5) 0.5243(5) 0.6056(4) 0.0511(14) Uani 1 1 d . . .
C4A C 0.3527(4) 0.4976(4) 0.6952(4) 0.0455(13) Uani 1 1 d . . .
C21 C -0.0728(5) 0.0736(4) 0.1666(4) 0.0511(14) Uani 1 1 d . . .
H21 H -0.1122 0.0754 0.1028 0.061 Uiso 1 1 calc R . .
C12 C 0.5444(5) 0.3757(5) 0.0286(4) 0.0652(17) Uani 1 1 d . . .
H12 H 0.5474 0.4479 0.0345 0.078 Uiso 1 1 calc R . .
C7 C 0.3567(5) 0.1261(5) 0.0548(4) 0.0495(14) Uani 1 1 d . . .
C7A C 0.6188(5) 0.3656(5) 0.6527(4) 0.0535(14) Uani 1 1 d . . .
C11A C 0.8666(6) 0.5431(6) 0.5597(4) 0.0717(19) Uani 1 1 d . . .
H11A H 0.9228 0.5830 0.5408 0.086 Uiso 1 1 calc R . .
C8A C 0.7030(5) 0.4266(5) 0.6192(4) 0.0507(14) Uani 1 1 d . . .
C9 C 0.5379(5) 0.1620(5) 0.0105(4) 0.0666(17) Uani 1 1 d . . .
H9 H 0.5361 0.0900 0.0036 0.080 Uiso 1 1 calc R . .
C18 C 0.0389(6) 0.0677(5) 0.3561(4) 0.0620(16) Uani 1 1 d . . .
H18 H 0.0765 0.0653 0.4200 0.074 Uiso 1 1 calc R . .
C12A C 0.7776(5) 0.5832(5) 0.5737(4) 0.0584(15) Uani 1 1 d . . .
H12A H 0.7728 0.6479 0.5626 0.070 Uiso 1 1 calc R . .
C19A C 0.0156(6) 0.2086(5) 0.7081(6) 0.0721(19) Uani 1 1 d . . .
H19A H -0.0562 0.1721 0.7117 0.087 Uiso 1 1 calc R . .
C25 C 0.2195(5) -0.1764(5) 0.1826(4) 0.0576(15) Uani 1 1 d . . .
H25 H 0.2212 -0.2422 0.1926 0.069 Uiso 1 1 calc R . .
C22A C 0.4004(5) 0.2175(5) 0.6416(4) 0.0506(14) Uani 1 1 d . . .
C10A C 0.8752(6) 0.4446(6) 0.5731(4) 0.0690(18) Uani 1 1 d . . .
H10A H 0.9354 0.4185 0.5621 0.083 Uiso 1 1 calc R . .
C20 C -0.1393(6) 0.0273(5) 0.2139(5) 0.0638(16) Uani 1 1 d . . .
H20 H -0.2229 -0.0030 0.1815 0.077 Uiso 1 1 calc R . .
C3A C 0.2755(5) 0.5581(4) 0.7128(4) 0.0515(14) Uani 1 1 d . . .
H3A H 0.2103 0.5327 0.7297 0.062 Uiso 1 1 calc R . .
C23A C 0.4016(5) 0.1685(5) 0.7146(5) 0.0590(15) Uani 1 1 d . . .
H23A H 0.4183 0.2126 0.7814 0.071 Uiso 1 1 calc R . .
C10 C 0.6244(6) 0.2303(6) -0.0056(5) 0.0719(18) Uani 1 1 d . . .
H10 H 0.6823 0.2048 -0.0223 0.086 Uiso 1 1 calc R . .
C18A C 0.1200(6) 0.2585(5) 0.7944(5) 0.0691(18) Uani 1 1 d . . .
H18A H 0.1193 0.2547 0.8563 0.083 Uiso 1 1 calc R . .
C11 C 0.6281(6) 0.3365(6) 0.0022(5) 0.0722(18) Uani 1 1 d . . .
H11 H 0.6872 0.3818 -0.0104 0.087 Uiso 1 1 calc R . .
C24A C 0.3782(5) 0.0559(6) 0.6888(6) 0.0720(19) Uani 1 1 d . . .
H24A H 0.3829 0.0248 0.7387 0.086 Uiso 1 1 calc R . .
C9A C 0.7924(5) 0.3868(5) 0.6028(4) 0.0650(17) Uani 1 1 d . . .
H9A H 0.7966 0.3211 0.6120 0.078 Uiso 1 1 calc R . .
C17A C 0.2271(5) 0.3150(5) 0.7894(4) 0.0595(16) Uani 1 1 d . . .
H17A H 0.2971 0.3510 0.8483 0.071 Uiso 1 1 calc R . .
C19 C -0.0837(6) 0.0253(5) 0.3084(5) 0.0666(17) Uani 1 1 d . . .
H19 H -0.1298 -0.0051 0.3403 0.080 Uiso 1 1 calc R . .
C27A C 0.3706(5) 0.1493(5) 0.5430(4) 0.0675(17) Uani 1 1 d . . .
H27A H 0.3664 0.1798 0.4927 0.081 Uiso 1 1 calc R . .
C26A C 0.3466(6) 0.0353(6) 0.5168(6) 0.089(2) Uani 1 1 d . . .
H26A H 0.3297 -0.0096 0.4502 0.107 Uiso 1 1 calc R . .
C25A C 0.3482(6) -0.0104(6) 0.5903(7) 0.085(2) Uani 1 1 d . . .
H25A H 0.3286 -0.0869 0.5726 0.101 Uiso 1 1 calc R . .

loop_
_atom_site_aniso_label
_atom_site_aniso_U_11
_atom_site_aniso_U_22
_atom_site_aniso_U_33
_atom_site_aniso_U_23
_atom_site_aniso_U_13
_atom_site_aniso_U_12
Br1 0.0718(4) 0.0680(4) 0.0905(5) 0.0397(4) 0.0366(4) 0.0461(4)
Br1A 0.0853(5) 0.0650(5) 0.1163(6) 0.0419(4) 0.0515(4) 0.0434(4)
S1 0.0542(9) 0.0472(8) 0.0644(9) 0.0281(7) 0.0255(7) 0.0243(7)
S1A 0.0559(9) 0.0479(9) 0.0678(9) 0.0271(7) 0.0247(8) 0.0182(7)
O1 0.070(3) 0.051(2) 0.103(3) 0.035(2) 0.056(2) 0.029(2)
C2 0.056(3) 0.055(3) 0.057(3) 0.032(3) 0.026(3) 0.031(3)
N2 0.030(2) 0.038(2) 0.051(2) 0.0176(19) 0.0214(18) 0.0135(18)
N1 0.050(3) 0.048(3) 0.054(3) 0.025(2) 0.021(2) 0.019(2)
O1A 0.050(2) 0.083(3) 0.132(4) 0.066(3) 0.037(3) 0.035(2)
N1A 0.036(2) 0.058(3) 0.054(3) 0.023(2) 0.023(2) 0.010(2)
C15 0.044(3) 0.041(3) 0.038(3) 0.013(2) 0.014(2) 0.020(2)
N2A 0.041(2) 0.051(3) 0.051(3) 0.024(2) 0.019(2) 0.018(2)
C16 0.050(3) 0.040(3) 0.049(3) 0.017(3) 0.023(3) 0.017(3)
C14 0.037(3) 0.044(3) 0.045(3) 0.023(2) 0.018(2) 0.017(2)
C6 0.037(3) 0.046(3) 0.049(3) 0.021(3) 0.018(2) 0.014(2)
C15A 0.039(3) 0.044(3) 0.051(3) 0.019(3) 0.016(2) 0.019(2)
C13 0.039(3) 0.059(3) 0.055(3) 0.028(3) 0.032(3) 0.022(3)
C22 0.050(3) 0.039(3) 0.050(3) 0.022(2) 0.028(3) 0.018(2)
C4 0.041(3) 0.047(3) 0.046(3) 0.019(3) 0.017(2) 0.019(2)
C2A 0.062(4) 0.055(4) 0.072(4) 0.020(3) 0.029(3) 0.025(3)
C27 0.044(3) 0.043(3) 0.053(3) 0.020(3) 0.026(3) 0.021(3)
C26 0.053(3) 0.041(3) 0.064(4) 0.016(3) 0.033(3) 0.017(3)
C3 0.048(3) 0.053(3) 0.045(3) 0.019(3) 0.018(3) 0.025(3)
C24 0.039(3) 0.073(4) 0.067(4) 0.043(3) 0.023(3) 0.031(3)
C23 0.038(3) 0.058(4) 0.069(4) 0.031(3) 0.016(3) 0.024(3)
C6A 0.035(3) 0.056(3) 0.060(3) 0.029(3) 0.027(2) 0.021(3)
C5 0.040(3) 0.044(3) 0.048(3) 0.017(3) 0.016(2) 0.017(2)
C14A 0.040(3) 0.051(3) 0.037(3) 0.017(3) 0.006(2) 0.010(3)
C20A 0.058(4) 0.062(4) 0.076(4) 0.022(3) 0.027(3) 0.011(3)
C16A 0.053(3) 0.049(3) 0.064(4) 0.028(3) 0.037(3) 0.028(3)
C8 0.050(3) 0.053(3) 0.055(3) 0.024(3) 0.023(3) 0.019(3)
C17 0.057(3) 0.048(3) 0.060(3) 0.022(3) 0.026(3) 0.027(3)
C21A 0.048(3) 0.070(4) 0.070(4) 0.038(3) 0.027(3) 0.017(3)
C5A 0.047(3) 0.050(3) 0.040(3) 0.018(3) 0.017(2) 0.011(3)
C13A 0.045(3) 0.060(4) 0.040(3) 0.015(3) 0.013(3) 0.012(3)
C4A 0.042(3) 0.047(3) 0.051(3) 0.023(3) 0.018(3) 0.015(3)
C21 0.041(3) 0.058(4) 0.061(3) 0.019(3) 0.026(3) 0.023(3)
C12 0.059(4) 0.070(4) 0.082(4) 0.043(4) 0.032(3) 0.027(3)
C7 0.048(3) 0.050(3) 0.069(4) 0.027(3) 0.037(3) 0.024(3)
C7A 0.040(3) 0.052(4) 0.067(4) 0.019(3) 0.018(3) 0.020(3)
C11A 0.062(4) 0.091(5) 0.067(4) 0.031(4) 0.042(3) 0.013(4)
C8A 0.043(3) 0.064(4) 0.049(3) 0.025(3) 0.017(3) 0.021(3)
C9 0.062(4) 0.070(4) 0.105(5) 0.043(4) 0.060(4) 0.039(3)
C18 0.069(4) 0.064(4) 0.064(4) 0.030(3) 0.030(3) 0.026(3)
C12A 0.052(3) 0.076(4) 0.062(4) 0.034(3) 0.035(3) 0.023(3)
C19A 0.062(4) 0.060(4) 0.113(6) 0.036(4) 0.055(4) 0.021(3)
C25 0.065(4) 0.059(4) 0.078(4) 0.039(3) 0.045(3) 0.034(3)
C22A 0.040(3) 0.052(3) 0.064(4) 0.022(3) 0.023(3) 0.019(3)
C10A 0.060(4) 0.094(5) 0.072(4) 0.034(4) 0.040(3) 0.036(4)
C20 0.064(4) 0.067(4) 0.083(4) 0.031(4) 0.049(4) 0.029(3)
C3A 0.052(3) 0.049(3) 0.064(4) 0.019(3) 0.029(3) 0.027(3)
C23A 0.056(4) 0.052(4) 0.078(4) 0.026(3) 0.034(3) 0.022(3)
C10 0.063(4) 0.097(5) 0.084(4) 0.050(4) 0.046(4) 0.033(4)
C18A 0.092(5) 0.059(4) 0.092(5) 0.037(4) 0.067(4) 0.036(4)
C11 0.060(4) 0.084(5) 0.090(5) 0.045(4) 0.048(4) 0.016(4)
C24A 0.064(4) 0.073(5) 0.123(6) 0.057(4) 0.064(4) 0.038(4)
C9A 0.042(3) 0.079(5) 0.075(4) 0.028(4) 0.019(3) 0.030(3)
C17A 0.059(4) 0.063(4) 0.062(4) 0.021(3) 0.033(3) 0.021(3)
C19 0.078(5) 0.071(4) 0.075(4) 0.037(4) 0.049(4) 0.030(4)
C27A 0.070(4) 0.071(4) 0.060(4) 0.016(3) 0.023(3) 0.032(4)
C26A 0.081(5) 0.060(5) 0.092(5) -0.001(4) 0.013(4) 0.028(4)
C25A 0.065(4) 0.061(5) 0.129(7) 0.031(5) 0.038(5) 0.031(4)

loop_
_atom_type_symbol
_atom_type_description
_atom_type_scat_dispersion_real
_atom_type_scat_dispersion_imag
_atom_type_scat_source
C C 0.0033 0.0016 'International Tables Vol C Tables 4.2.6.8 and 6.1.1.4'
H H 0.0000 0.0000 'International Tables Vol C Tables 4.2.6.8 and 6.1.1.4'
Br Br -0.2901 2.4595 'International Tables Vol C Tables 4.2.6.8 and 6.1.1.4'
N N 0.0061 0.0033 'International Tables Vol C Tables 4.2.6.8 and 6.1.1.4'
O O 0.0106 0.0060 'International Tables Vol C Tables 4.2.6.8 and 6.1.1.4'
S S 0.1246 0.1234 'International Tables Vol C Tables 4.2.6.8 and 6.1.1.4'

loop_
_geom_angle_atom_site_label_1
_geom_angle_atom_site_label_2
_geom_angle_atom_site_label_3
_geom_angle
_geom_angle_site_symmetry_1
_geom_angle_site_symmetry_3
_geom_angle_publ_flag
C2 S1 C15 89.5(3) . . ?
C15A S1A C2A 89.2(3) . . ?
C3 C2 S1 114.9(4) . . ?
C3 C2 Br1 126.3(4) . . ?
S1 C2 Br1 118.8(3) . . ?
C14 N2 C7 118.5(4) . . ?
C14 N2 C6 121.2(4) . . ?
C7 N2 C6 120.0(4) . . ?
C14 N1 C13 117.5(4) . . ?
C14A N1A C13A 115.9(5) . . ?
C4 C15 C14 124.6(5) . . ?
C4 C15 S1 112.8(4) . . ?
C14 C15 S1 122.6(4) . . ?
C14A N2A C6A 123.2(4) . . ?
C14A N2A C7A 117.4(5) . . ?
C6A N2A C7A 119.2(5) . . ?
C17 C16 C21 117.0(5) . . ?
C17 C16 C5 121.0(5) . . ?
C21 C16 C5 122.0(5) . . ?
N1 C14 N2 125.1(4) . . ?
N1 C14 C15 119.4(5) . . ?
N2 C14 C15 115.5(4) . . ?
C5 C6 N2 120.6(5) . . ?
C5 C6 C22 119.6(5) . . ?
N2 C6 C22 119.8(4) . . ?
C4A C15A C14A 123.7(5) . . ?
C4A C15A S1A 112.6(4) . . ?
C14A C15A S1A 123.6(4) . . ?
N1 C13 C8 122.9(5) . . ?
N1 C13 C12 118.5(5) . . ?
C8 C13 C12 118.6(5) . . ?
C27 C22 C23 118.2(5) . . ?
C27 C22 C6 118.5(4) . . ?
C23 C22 C6 123.2(5) . . ?
C15 C4 C3 112.2(5) . . ?
C15 C4 C5 118.1(5) . . ?
C3 C4 C5 129.6(5) . . ?
C3A C2A S1A 114.1(5) . . ?
C3A C2A Br1A 127.3(5) . . ?
S1A C2A Br1A 118.6(4) . . ?
C26 C27 C22 120.9(5) . . ?
C26 C27 H27 119.5 . . ?
C22 C27 H27 119.5 . . ?
C25 C26 C27 119.1(5) . . ?
C25 C26 H26 120.4 . . ?
C27 C26 H26 120.4 . . ?
C2 C3 C4 110.6(5) . . ?
C2 C3 H3 124.7 . . ?
C4 C3 H3 124.7 . . ?
C25 C24 C23 120.5(5) . . ?
C25 C24 H24 119.7 . . ?
C23 C24 H24 119.7 . . ?
C24 C23 C22 120.3(5) . . ?
C24 C23 H23 119.9 . . ?
C22 C23 H23 119.9 . . ?
C5A C6A N2A 118.8(5) . . ?
C5A C6A C22A 122.4(5) . . ?
N2A C6A C22A 118.0(4) . . ?
C6 C5 C4 119.3(5) . . ?
C6 C5 C16 122.0(5) . . ?
C4 C5 C16 118.5(5) . . ?
N1A C14A N2A 126.9(5) . . ?
N1A C14A C15A 118.5(5) . . ?
N2A C14A C15A 114.6(5) . . ?
C19A C20A C21A 120.3(6) . . ?
C19A C20A H20A 119.9 . . ?
C21A C20A H20A 119.9 . . ?
C21A C16A C17A 118.6(5) . . ?
C21A C16A C5A 120.1(5) . . ?
C17A C16A C5A 121.0(5) . . ?
C9 C8 C13 119.5(5) . . ?
C9 C8 C7 121.3(5) . . ?
C13 C8 C7 119.1(5) . . ?
C16 C17 C18 121.4(5) . . ?
C16 C17 H17 119.3 . . ?
C18 C17 H17 119.3 . . ?
C20A C21A C16A 121.3(6) . . ?
C20A C21A H21A 119.3 . . ?
C16A C21A H21A 119.3 . . ?
C6A C5A C4A 120.8(5) . . ?
C6A C5A C16A 121.6(5) . . ?
C4A C5A C16A 117.1(5) . . ?
N1A C13A C8A 124.0(5) . . ?
N1A C13A C12A 118.3(6) . . ?
C8A C13A C12A 117.7(5) . . ?
C15A C4A C3A 112.6(5) . . ?
C15A C4A C5A 118.3(5) . . ?
C3A C4A C5A 128.8(5) . . ?
C20 C21 C16 121.2(6) . . ?
C20 C21 H21 119.4 . . ?
C16 C21 H21 119.4 . . ?
C11 C12 C13 120.3(6) . . ?
C11 C12 H12 119.8 . . ?
C13 C12 H12 119.8 . . ?
O1 C7 N2 122.2(5) . . ?
O1 C7 C8 123.0(5) . . ?
N2 C7 C8 114.7(5) . . ?
O1A C7A N2A 120.5(6) . . ?
O1A C7A C8A 124.5(5) . . ?
N2A C7A C8A 115.0(5) . . ?
C12A C11A C10A 122.2(6) . . ?
C12A C11A H11A 118.9 . . ?
C10A C11A H11A 118.9 . . ?
C9A C8A C13A 121.9(6) . . ?
C9A C8A C7A 119.2(6) . . ?
C13A C8A C7A 118.9(5) . . ?
C10 C9 C8 120.5(6) . . ?
C10 C9 H9 119.7 . . ?
C8 C9 H9 119.7 . . ?
C19 C18 C17 119.5(6) . . ?
C19 C18 H18 120.3 . . ?
C17 C18 H18 120.3 . . ?
C11A C12A C13A 119.4(6) . . ?
C11A C12A H12A 120.3 . . ?
C13A C12A H12A 120.3 . . ?
C20A C19A C18A 119.7(6) . . ?
C20A C19A H19A 120.1 . . ?
C18A C19A H19A 120.1 . . ?
C24 C25 C26 120.9(5) . . ?
C24 C25 H25 119.6 . . ?
C26 C25 H25 119.6 . . ?
C27A C22A C23A 118.0(6) . . ?
C27A C22A C6A 120.7(6) . . ?
C23A C22A C6A 121.1(5) . . ?
C9A C10A C11A 118.5(6) . . ?
C9A C10A H10A 120.7 . . ?
C11A C10A H10A 120.7 . . ?
C19 C20 C21 120.5(6) . . ?
C19 C20 H20 119.7 . . ?
C21 C20 H20 119.7 . . ?
C2A C3A C4A 111.5(5) . . ?
C2A C3A H3A 124.3 . . ?
C4A C3A H3A 124.3 . . ?
C24A C23A C22A 120.8(6) . . ?
C24A C23A H23A 119.6 . . ?
C22A C23A H23A 119.6 . . ?
C9 C10 C11 121.2(6) . . ?
C9 C10 H10 119.4 . . ?
C11 C10 H10 119.4 . . ?
C19A C18A C17A 120.1(6) . . ?
C19A C18A H18A 120.0 . . ?
C17A C18A H18A 120.0 . . ?
C10 C11 C12 119.9(6) . . ?
C10 C11 H11 120.1 . . ?
C12 C11 H11 120.1 . . ?
C25A C24A C23A 120.1(7) . . ?
C25A C24A H24A 119.9 . . ?
C23A C24A H24A 119.9 . . ?
C10A C9A C8A 120.3(6) . . ?
C10A C9A H9A 119.8 . . ?
C8A C9A H9A 119.8 . . ?
C16A C17A C18A 120.0(6) . . ?
C16A C17A H17A 120.0 . . ?
C18A C17A H17A 120.0 . . ?
C18 C19 C20 120.4(6) . . ?
C18 C19 H19 119.8 . . ?
C20 C19 H19 119.8 . . ?
C22A C27A C26A 121.2(7) . . ?
C22A C27A H27A 119.4 . . ?
C26A C27A H27A 119.4 . . ?
C25A C26A C27A 119.3(7) . . ?
C25A C26A H26A 120.3 . . ?
C27A C26A H26A 120.3 . . ?
C24A C25A C26A 120.4(7) . . ?
C24A C25A H25A 119.8 . . ?
C26A C25A H25A 119.8 . . ?

loop_
_geom_bond_atom_site_label_1
_geom_bond_atom_site_label_2
_geom_bond_distance
_geom_bond_site_symmetry_2
_geom_bond_publ_flag
Br1 C2 1.878(5) . ?
Br1A C2A 1.869(6) . ?
S1 C2 1.720(6) . ?
S1 C15 1.728(5) . ?
S1A C15A 1.718(5) . ?
S1A C2A 1.744(6) . ?
O1 C7 1.209(6) . ?
C2 C3 1.352(7) . ?
N2 C14 1.402(6) . ?
N2 C7 1.432(6) . ?
N2 C6 1.444(6) . ?
N1 C14 1.316(6) . ?
N1 C13 1.376(6) . ?
O1A C7A 1.208(7) . ?
N1A C14A 1.307(6) . ?
N1A C13A 1.361(6) . ?
C15 C4 1.372(7) . ?
C15 C14 1.419(6) . ?
N2A C14A 1.402(6) . ?
N2A C6A 1.427(6) . ?
N2A C7A 1.433(6) . ?
C16 C17 1.378(7) . ?
C16 C21 1.414(7) . ?
C16 C5 1.466(7) . ?
C6 C5 1.359(6) . ?
C6 C22 1.492(7) . ?
C15A C4A 1.358(7) . ?
C15A C14A 1.453(7) . ?
C13 C8 1.396(7) . ?
C13 C12 1.412(7) . ?
C22 C27 1.386(6) . ?
C22 C23 1.389(7) . ?
C4 C3 1.433(6) . ?
C4 C5 1.454(7) . ?
C2A C3A 1.321(8) . ?
C27 C26 1.385(7) . ?
C27 H27 0.9300 . ?
C26 C25 1.368(7) . ?
C26 H26 0.9300 . ?
C3 H3 0.9300 . ?
C24 C25 1.354(7) . ?
C24 C23 1.376(7) . ?
C24 H24 0.9300 . ?
C23 H23 0.9300 . ?
C6A C5A 1.363(7) . ?
C6A C22A 1.480(7) . ?
C20A C19A 1.366(8) . ?
C20A C21A 1.372(7) . ?
C20A H20A 0.9300 . ?
C16A C21A 1.374(7) . ?
C16A C17A 1.384(7) . ?
C16A C5A 1.511(7) . ?
C8 C9 1.395(7) . ?
C8 C7 1.468(7) . ?
C17 C18 1.409(7) . ?
C17 H17 0.9300 . ?
C21A H21A 0.9300 . ?
C5A C4A 1.452(7) . ?
C13A C8A 1.396(7) . ?
C13A C12A 1.429(7) . ?
C4A C3A 1.425(7) . ?
C21 C20 1.371(7) . ?
C21 H21 0.9300 . ?
C12 C11 1.374(8) . ?
C12 H12 0.9300 . ?
C7A C8A 1.454(8) . ?
C11A C12A 1.377(8) . ?
C11A C10A 1.399(9) . ?
C11A H11A 0.9300 . ?
C8A C9A 1.390(7) . ?
C9 C10 1.355(8) . ?
C9 H9 0.9300 . ?
C18 C19 1.364(8) . ?
C18 H18 0.9300 . ?
C12A H12A 0.9300 . ?
C19A C18A 1.373(8) . ?
C19A H19A 0.9300 . ?
C25 H25 0.9300 . ?
C22A C27A 1.372(7) . ?
C22A C23A 1.398(8) . ?
C10A C9A 1.383(8) . ?
C10A H10A 0.9300 . ?
C20 C19 1.367(8) . ?
C20 H20 0.9300 . ?
C3A H3A 0.9300 . ?
C23A C24A 1.375(8) . ?
C23A H23A 0.9300 . ?
C10 C11 1.373(9) . ?
C10 H10 0.9300 . ?
C18A C17A 1.395(8) . ?
C18A H18A 0.9300 . ?
C11 H11 0.9300 . ?
C24A C25A 1.363(8) . ?
C24A H24A 0.9300 . ?
C9A H9A 0.9300 . ?
C17A H17A 0.9300 . ?
C19 H19 0.9300 . ?
C27A C26A 1.392(9) . ?
C27A H27A 0.9300 . ?
C26A C25A 1.375(9) . ?
C26A H26A 0.9300 . ?
C25A H25A 0.9300 . ?

loop_
_geom_torsion_atom_site_label_1
_geom_torsion_atom_site_label_2
_geom_torsion_atom_site_label_3
_geom_torsion_atom_site_label_4
_geom_torsion
_geom_torsion_site_symmetry_1
_geom_torsion_site_symmetry_2
_geom_torsion_site_symmetry_3
_geom_torsion_site_symmetry_4
_geom_torsion_publ_flag
C15 S1 C2 C3 1.6(4) . . . . ?
C15 S1 C2 Br1 -179.2(3) . . . . ?
C2 S1 C15 C4 -1.2(4) . . . . ?
C2 S1 C15 C14 178.6(4) . . . . ?
C13 N1 C14 N2 1.7(7) . . . . ?
C13 N1 C14 C15 -177.7(4) . . . . ?
C7 N2 C14 N1 -13.6(7) . . . . ?
C6 N2 C14 N1 172.0(4) . . . . ?
C7 N2 C14 C15 165.8(4) . . . . ?
C6 N2 C14 C15 -8.6(6) . . . . ?
C4 C15 C14 N1 -174.9(5) . . . . ?
S1 C15 C14 N1 5.3(6) . . . . ?
C4 C15 C14 N2 5.7(7) . . . . ?
S1 C15 C14 N2 -174.1(3) . . . . ?
C14 N2 C6 C5 4.8(7) . . . . ?
C7 N2 C6 C5 -169.5(4) . . . . ?
C14 N2 C6 C22 -172.3(4) . . . . ?
C7 N2 C6 C22 13.4(6) . . . . ?
C2A S1A C15A C4A 0.6(4) . . . . ?
C2A S1A C15A C14A 178.4(4) . . . . ?
C14 N1 C13 C8 5.4(7) . . . . ?
C14 N1 C13 C12 -175.9(5) . . . . ?
C5 C6 C22 C27 65.1(6) . . . . ?
N2 C6 C22 C27 -117.8(5) . . . . ?
C5 C6 C22 C23 -111.5(6) . . . . ?
N2 C6 C22 C23 65.6(7) . . . . ?
C14 C15 C4 C3 -179.2(4) . . . . ?
S1 C15 C4 C3 0.6(5) . . . . ?
C14 C15 C4 C5 1.2(7) . . . . ?
S1 C15 C4 C5 -179.0(3) . . . . ?
C15A S1A C2A C3A -0.8(5) . . . . ?
C15A S1A C2A Br1A -179.4(3) . . . . ?
C23 C22 C27 C26 -0.6(7) . . . . ?
C6 C22 C27 C26 -177.4(4) . . . . ?
C22 C27 C26 C25 1.3(8) . . . . ?
S1 C2 C3 C4 -1.6(6) . . . . ?
Br1 C2 C3 C4 179.4(3) . . . . ?
C15 C4 C3 C2 0.6(6) . . . . ?
C5 C4 C3 C2 -179.9(5) . . . . ?
C25 C24 C23 C22 2.6(8) . . . . ?
C27 C22 C23 C24 -1.3(8) . . . . ?
C6 C22 C23 C24 175.3(5) . . . . ?
C14A N2A C6A C5A -8.6(7) . . . . ?
C7A N2A C6A C5A 166.0(4) . . . . ?
C14A N2A C6A C22A 161.4(5) . . . . ?
C7A N2A C6A C22A -23.9(7) . . . . ?
N2 C6 C5 C4 2.5(7) . . . . ?
C22 C6 C5 C4 179.5(4) . . . . ?
N2 C6 C5 C16 -172.9(4) . . . . ?
C22 C6 C5 C16 4.2(7) . . . . ?
C15 C4 C5 C6 -5.4(7) . . . . ?
C3 C4 C5 C6 175.1(5) . . . . ?
C15 C4 C5 C16 170.2(4) . . . . ?
C3 C4 C5 C16 -9.4(8) . . . . ?
C17 C16 C5 C6 62.4(7) . . . . ?
C21 C16 C5 C6 -117.5(6) . . . . ?
C17 C16 C5 C4 -113.0(6) . . . . ?
C21 C16 C5 C4 67.1(6) . . . . ?
C13A N1A C14A N2A -0.2(7) . . . . ?
C13A N1A C14A C15A 178.1(4) . . . . ?
C6A N2A C14A N1A -173.4(5) . . . . ?
C7A N2A C14A N1A 11.9(7) . . . . ?
C6A N2A C14A C15A 8.3(6) . . . . ?
C7A N2A C14A C15A -166.4(4) . . . . ?
C4A C15A C14A N1A 179.6(5) . . . . ?
S1A C15A C14A N1A 2.1(7) . . . . ?
C4A C15A C14A N2A -1.9(7) . . . . ?
S1A C15A C14A N2A -179.5(3) . . . . ?
N1 C13 C8 C9 178.7(5) . . . . ?
C12 C13 C8 C9 0.0(8) . . . . ?
N1 C13 C8 C7 -0.4(8) . . . . ?
C12 C13 C8 C7 -179.1(5) . . . . ?
C21 C16 C17 C18 0.4(8) . . . . ?
C5 C16 C17 C18 -179.5(5) . . . . ?
C19A C20A C21A C16A -0.2(10) . . . . ?
C17A C16A C21A C20A -0.9(9) . . . . ?
C5A C16A C21A C20A -174.3(6) . . . . ?
N2A C6A C5A C4A 2.2(7) . . . . ?
C22A C6A C5A C4A -167.4(5) . . . . ?
N2A C6A C5A C16A 173.9(4) . . . . ?
C22A C6A C5A C16A 4.3(8) . . . . ?
C21A C16A C5A C6A -91.6(6) . . . . ?
C17A C16A C5A C6A 95.2(6) . . . . ?
C21A C16A C5A C4A 80.4(6) . . . . ?
C17A C16A C5A C4A -92.8(6) . . . . ?
C14A N1A C13A C8A -7.0(7) . . . . ?
C14A N1A C13A C12A 175.7(4) . . . . ?
C14A C15A C4A C3A -178.2(4) . . . . ?
S1A C15A C4A C3A -0.4(6) . . . . ?
C14A C15A C4A C5A -3.9(7) . . . . ?
S1A C15A C4A C5A 173.9(4) . . . . ?
C6A C5A C4A C15A 3.7(7) . . . . ?
C16A C5A C4A C15A -168.3(4) . . . . ?
C6A C5A C4A C3A 177.0(5) . . . . ?
C16A C5A C4A C3A 4.9(8) . . . . ?
C17 C16 C21 C20 -0.7(8) . . . . ?
C5 C16 C21 C20 179.2(5) . . . . ?
N1 C13 C12 C11 -178.7(5) . . . . ?
C8 C13 C12 C11 0.0(8) . . . . ?
C14 N2 C7 O1 -161.7(5) . . . . ?
C6 N2 C7 O1 12.7(8) . . . . ?
C14 N2 C7 C8 17.2(6) . . . . ?
C6 N2 C7 C8 -168.4(4) . . . . ?
C9 C8 C7 O1 -11.0(9) . . . . ?
C13 C8 C7 O1 168.0(5) . . . . ?
C9 C8 C7 N2 170.1(5) . . . . ?
C13 C8 C7 N2 -10.9(7) . . . . ?
C14A N2A C7A O1A 163.3(5) . . . . ?
C6A N2A C7A O1A -11.6(8) . . . . ?
C14A N2A C7A C8A -15.6(7) . . . . ?
C6A N2A C7A C8A 169.5(4) . . . . ?
N1A C13A C8A C9A -177.2(5) . . . . ?
C12A C13A C8A C9A 0.2(8) . . . . ?
N1A C13A C8A C7A 1.9(8) . . . . ?
C12A C13A C8A C7A 179.3(5) . . . . ?
O1A C7A C8A C9A 9.8(9) . . . . ?
N2A C7A C8A C9A -171.3(4) . . . . ?
O1A C7A C8A C13A -169.3(6) . . . . ?
N2A C7A C8A C13A 9.6(7) . . . . ?
C13 C8 C9 C10 0.6(9) . . . . ?
C7 C8 C9 C10 179.6(5) . . . . ?
C16 C17 C18 C19 -0.5(9) . . . . ?
C10A C11A C12A C13A 1.7(9) . . . . ?
N1A C13A C12A C11A 176.2(5) . . . . ?
C8A C13A C12A C11A -1.3(8) . . . . ?
C21A C20A C19A C18A 0.1(10) . . . . ?
C23 C24 C25 C26 -1.9(8) . . . . ?
C27 C26 C25 C24 0.0(8) . . . . ?
C5A C6A C22A C27A 106.9(6) . . . . ?
N2A C6A C22A C27A -62.8(7) . . . . ?
C5A C6A C22A C23A -68.5(7) . . . . ?
N2A C6A C22A C23A 121.8(5) . . . . ?
C12A C11A C10A C9A -1.0(9) . . . . ?
C16 C21 C20 C19 1.1(9) . . . . ?
S1A C2A C3A C4A 0.7(6) . . . . ?
Br1A C2A C3A C4A 179.1(4) . . . . ?
C15A C4A C3A C2A -0.2(7) . . . . ?
C5A C4A C3A C2A -173.8(5) . . . . ?
C27A C22A C23A C24A 2.6(8) . . . . ?
C6A C22A C23A C24A 178.1(5) . . . . ?
C8 C9 C10 C11 -1.2(10) . . . . ?
C20A C19A C18A C17A 1.1(9) . . . . ?
C9 C10 C11 C12 1.2(10) . . . . ?
C13 C12 C11 C10 -0.6(9) . . . . ?
C22A C23A C24A C25A -3.0(9) . . . . ?
C11A C10A C9A C8A -0.1(9) . . . . ?
C13A C8A C9A C10A 0.5(8) . . . . ?
C7A C8A C9A C10A -178.6(5) . . . . ?
C21A C16A C17A C18A 2.1(8) . . . . ?
C5A C16A C17A C18A 175.5(5) . . . . ?
C19A C18A C17A C16A -2.3(9) . . . . ?
C17 C18 C19 C20 0.8(9) . . . . ?
C21 C20 C19 C18 -1.1(9) . . . . ?
C23A C22A C27A C26A -2.4(9) . . . . ?
C6A C22A C27A C26A -177.9(6) . . . . ?
C22A C27A C26A C25A 2.6(11) . . . . ?
C23A C24A C25A C26A 3.1(10) . . . . ?
C27A C26A C25A C24A -2.9(11) . . . . ?
